data_7002650
loop_
_publ_author_name
'Wade, Casey R.'
'Gabba\"i, Fran\,cois P.'

_publ_section_title
;
 Colorimetric turn-on sensing of fluoride ions in H2O/CHCl3 mixtures by
 pyridinium boranes
;
_journal_issue 42
_journal_name_full 'Dalton Transactions'
_journal_page_first 9169
_journal_paper_doi 10.1039/b913030f
_journal_year 2009
_chemical_formula_sum 'C28 H31 B F N S'
_chemical_formula_weight 443.41
_chemical_name_systematic
;
?
;
_space_group_IT_number 88
_symmetry_cell_setting tetragonal
_symmetry_space_group_name_Hall '-I 4ad'
_symmetry_space_group_name_H-M 'I 41/a :2'
_atom_sites_solution_hydrogens geom
_atom_sites_solution_primary direct
_atom_sites_solution_secondary difmap
_audit_creation_method SHELXL-97
_cell_angle_alpha 90.00
_cell_angle_beta 90.00
_cell_angle_gamma 90.00
_cell_formula_units_Z 16
_cell_length_a 22.51(3)
_cell_length_b 22.51(3)
_cell_length_c 17.90(3)
_cell_measurement_reflns_used 1948
_cell_measurement_temperature 110(2)
_cell_measurement_theta_max 39.963
_cell_measurement_theta_min 4.599
_cell_volume 9070(2)
_computing_cell_refinement APEX
_computing_data_collection APEX
_computing_data_reduction APEX
_computing_structure_refinement 'SHELXL-97 (Sheldrick, 1997)'
_computing_structure_solution 'SHELXS-97 (Sheldrick, 1990)'
_diffrn_ambient_temperature 110(2)
_diffrn_measured_fraction_theta_full 1.000
_diffrn_measured_fraction_theta_max 1.000
_diffrn_measurement_device_type 'CCD area detector'
_diffrn_measurement_method 'phi and omega scans'
_diffrn_radiation_monochromator graphite
_diffrn_radiation_source 'fine-focus sealed tube'
_diffrn_radiation_type MoK\a
_diffrn_radiation_wavelength 0.71073
_diffrn_reflns_av_R_equivalents 0.0956
_diffrn_reflns_av_sigmaI/netI 0.0690
_diffrn_reflns_limit_h_max 25
_diffrn_reflns_limit_h_min -25
_diffrn_reflns_limit_k_max 23
_diffrn_reflns_limit_k_min -25
_diffrn_reflns_limit_l_max 20
_diffrn_reflns_limit_l_min -20
_diffrn_reflns_number 22185
_diffrn_reflns_theta_full 24.00
_diffrn_reflns_theta_max 24.00
_diffrn_reflns_theta_min 1.45
_exptl_absorpt_coefficient_mu 0.168
_exptl_absorpt_correction_type none
_exptl_crystal_colour block
_exptl_crystal_density_diffrn 1.299
_exptl_crystal_density_method 'not measured'
_exptl_crystal_description yellow
_exptl_crystal_F_000 3776
_exptl_crystal_size_max 0.122
_exptl_crystal_size_mid 0.105
_exptl_crystal_size_min 0.080
_refine_diff_density_max 0.404
_refine_diff_density_min -0.365
_refine_diff_density_rms 0.055
_refine_ls_extinction_method none
_refine_ls_goodness_of_fit_ref 1.000
_refine_ls_hydrogen_treatment constr
_refine_ls_matrix_type full
_refine_ls_number_parameters 289
_refine_ls_number_reflns 3557
_refine_ls_number_restraints 0
_refine_ls_restrained_S_all 1.000
_refine_ls_R_factor_all 0.0839
_refine_ls_R_factor_gt 0.0515
_refine_ls_shift/su_max 0.000
_refine_ls_shift/su_mean 0.000
_refine_ls_structure_factor_coef Fsqd
_refine_ls_weighting_details 'calc w=1/[\s^2^(Fo^2^)+(0.0415P)^2^+21.0000P] where P=(Fo^2^+2Fc^2^)/3'
_refine_ls_weighting_scheme calc
_refine_ls_wR_factor_gt 0.1126
_refine_ls_wR_factor_ref 0.1290
_reflns_number_gt 2426
_reflns_number_total 3557
_reflns_threshold_expression >2sigma(I)
_cod_data_source_file b913030f.txt
_cod_data_source_block xl
_cod_original_cell_volume 9071(22)
_cod_original_sg_symbol_H-M I4(1)/a
_cod_database_code 7002650

loop_
_symmetry_equiv_pos_as_xyz
'x, y, z'
'-y+3/4, x+1/4, z+1/4'
'-x, -y+1/2, z'
'y+1/4, -x+1/4, z+1/4'
'x+1/2, y+1/2, z+1/2'
'-y+5/4, x+3/4, z+3/4'
'-x+1/2, -y+1, z+1/2'
'y+3/4, -x+3/4, z+3/4'
'-x, -y, -z'
'y-3/4, -x-1/4, -z-1/4'
'x, y-1/2, -z'
'-y-1/4, x-1/4, -z-1/4'
'-x+1/2, -y+1/2, -z+1/2'
'y-1/4, -x+1/4, -z+1/4'
'x+1/2, y, -z+1/2'
'-y+1/4, x+1/4, -z+1/4'

loop_
_atom_site_label
_atom_site_type_symbol
_atom_site_fract_x
_atom_site_fract_y
_atom_site_fract_z
_atom_site_U_iso_or_equiv
_atom_site_adp_type
_atom_site_occupancy
_atom_site_symmetry_multiplicity
_atom_site_calc_flag
_atom_site_refinement_flags
_atom_site_disorder_assembly
_atom_site_disorder_group
S1 S 0.37871(3) 0.91756(4) 0.03447(5) 0.0259(2) Uani 1 1 d . . .
F1 F 0.29332(7) 0.85778(8) -0.04677(10) 0.0278(5) Uani 1 1 d . . .
N1 N 0.50942(11) 1.00340(11) 0.13827(15) 0.0250(6) Uani 1 1 d . . .
B1 B 0.34738(16) 0.82745(16) -0.0708(2) 0.0250(9) Uani 1 1 d . . .
C1 C 0.51489(15) 1.05131(14) 0.18336(19) 0.0310(8) Uani 1 1 d . . .
H1A H 0.5508 1.0579 0.2077 0.037 Uiso 1 1 calc R . .
C2 C 0.46997(15) 1.08971(15) 0.19398(19) 0.0322(9) Uani 1 1 d . . .
H2A H 0.4748 1.1227 0.2247 0.039 Uiso 1 1 calc R . .
C3 C 0.41690(15) 1.07940(15) 0.15858(19) 0.0318(8) Uani 1 1 d . . .
H3A H 0.3851 1.1052 0.1652 0.038 Uiso 1 1 calc R . .
C4 C 0.41143(15) 1.03087(14) 0.11362(19) 0.0286(8) Uani 1 1 d . . .
H4A H 0.3753 1.0240 0.0900 0.034 Uiso 1 1 calc R . .
C5 C 0.45772(14) 0.99146(13) 0.10185(18) 0.0240(8) Uani 1 1 d . . .
C6 C 0.45033(14) 0.94097(13) 0.05323(18) 0.0247(8) Uani 1 1 d . . .
C7 C 0.48835(14) 0.90688(14) 0.01136(18) 0.0254(8) Uani 1 1 d . . .
H7A H 0.5294 0.9115 0.0126 0.030 Uiso 1 1 calc R . .
C8 C 0.46033(14) 0.86492(14) -0.03292(18) 0.0244(8) Uani 1 1 d . . .
H8A H 0.4813 0.8396 -0.0644 0.029 Uiso 1 1 calc R . .
C9 C 0.39984(14) 0.86332(13) -0.02714(18) 0.0239(8) Uani 1 1 d . . .
C10 C 0.36088(13) 0.84027(14) -0.15989(18) 0.0241(8) Uani 1 1 d . . .
C11 C 0.33950(14) 0.89097(14) -0.19713(19) 0.0267(8) Uani 1 1 d . . .
C12 C 0.30382(15) 0.93837(15) -0.1588(2) 0.0341(9) Uani 1 1 d . . .
H12A H 0.2937 0.9688 -0.1941 0.051 Uiso 1 1 calc R . .
H12B H 0.3268 0.9553 -0.1190 0.051 Uiso 1 1 calc R . .
H12C H 0.2681 0.9213 -0.1388 0.051 Uiso 1 1 calc R . .
C13 C 0.35085(14) 0.90002(15) -0.27254(19) 0.0309(8) Uani 1 1 d . . .
H13A H 0.3354 0.9337 -0.2955 0.037 Uiso 1 1 calc R . .
C14 C 0.38384(15) 0.86142(16) -0.3144(2) 0.0336(9) Uani 1 1 d . . .
C15 C 0.39347(18) 0.87054(18) -0.3969(2) 0.0461(10) Uani 1 1 d . . .
H15A H 0.4177 0.8389 -0.4162 0.069 Uiso 1 1 calc R . .
H15B H 0.4131 0.9079 -0.4050 0.069 Uiso 1 1 calc R . .
H15C H 0.3558 0.8706 -0.4221 0.069 Uiso 1 1 calc R . .
C16 C 0.40694(15) 0.81314(15) -0.2782(2) 0.0334(9) Uani 1 1 d . . .
H16A H 0.4310 0.7870 -0.3047 0.040 Uiso 1 1 calc R . .
C17 C 0.39585(14) 0.80170(14) -0.20310(19) 0.0287(8) Uani 1 1 d . . .
C18 C 0.42169(16) 0.74494(15) -0.1725(2) 0.0364(9) Uani 1 1 d . . .
H18A H 0.4439 0.7252 -0.2109 0.055 Uiso 1 1 calc R . .
H18B H 0.3901 0.7195 -0.1557 0.055 Uiso 1 1 calc R . .
H18C H 0.4474 0.7540 -0.1313 0.055 Uiso 1 1 calc R . .
C19 C 0.33397(14) 0.75743(14) -0.05195(18) 0.0253(8) Uani 1 1 d . . .
C20 C 0.28589(14) 0.73074(15) -0.0895(2) 0.0300(8) Uani 1 1 d . . .
C21 C 0.24744(17) 0.76456(18) -0.1435(2) 0.0493(11) Uani 1 1 d . . .
H21A H 0.2173 0.7387 -0.1630 0.074 Uiso 1 1 calc R . .
H21B H 0.2714 0.7793 -0.1837 0.074 Uiso 1 1 calc R . .
H21C H 0.2290 0.7973 -0.1181 0.074 Uiso 1 1 calc R . .
C22 C 0.27097(15) 0.67227(15) -0.0780(2) 0.0345(9) Uani 1 1 d . . .
H22A H 0.2398 0.6561 -0.1054 0.041 Uiso 1 1 calc R . .
C23 C 0.30025(15) 0.63661(15) -0.0274(2) 0.0317(9) Uani 1 1 d . . .
C24 C 0.27958(16) 0.57410(15) -0.0130(2) 0.0447(10) Uani 1 1 d . . .
H24A H 0.3048 0.5559 0.0236 0.067 Uiso 1 1 calc R . .
H24B H 0.2812 0.5517 -0.0586 0.067 Uiso 1 1 calc R . .
H24C H 0.2395 0.5748 0.0051 0.067 Uiso 1 1 calc R . .
C25 C 0.34689(14) 0.66202(14) 0.00970(19) 0.0277(8) Uani 1 1 d . . .
H25A H 0.3679 0.6391 0.0438 0.033 Uiso 1 1 calc R . .
C26 C 0.36419(14) 0.72053(14) -0.00129(18) 0.0253(8) Uani 1 1 d . . .
C27 C 0.41706(15) 0.74032(15) 0.04311(19) 0.0328(9) Uani 1 1 d . . .
H27A H 0.4306 0.7082 0.0739 0.049 Uiso 1 1 calc R . .
H27B H 0.4061 0.7733 0.0741 0.049 Uiso 1 1 calc R . .
H27C H 0.4483 0.7521 0.0097 0.049 Uiso 1 1 calc R . .
C28 C 0.56214(14) 0.96648(15) 0.1301(2) 0.0307(8) Uani 1 1 d . . .
H28A H 0.5937 0.9823 0.1602 0.046 Uiso 1 1 calc R . .
H28B H 0.5742 0.9660 0.0786 0.046 Uiso 1 1 calc R . .
H28C H 0.5533 0.9267 0.1460 0.046 Uiso 1 1 calc R . .

loop_
_atom_site_aniso_label
_atom_site_aniso_U_11
_atom_site_aniso_U_22
_atom_site_aniso_U_33
_atom_site_aniso_U_23
_atom_site_aniso_U_13
_atom_site_aniso_U_12
S1 0.0211(4) 0.0256(5) 0.0309(5) -0.0014(4) -0.0012(4) -0.0009(4)
F1 0.0225(10) 0.0286(10) 0.0324(11) 0.0012(9) -0.0003(8) 0.0015(8)
N1 0.0246(15) 0.0245(15) 0.0260(16) 0.0060(13) -0.0016(13) -0.0026(12)
B1 0.021(2) 0.027(2) 0.026(2) 0.0019(17) -0.0008(17) 0.0010(16)
C1 0.036(2) 0.0288(19) 0.029(2) 0.0029(16) -0.0023(17) -0.0107(16)
C2 0.038(2) 0.0287(19) 0.030(2) -0.0025(16) 0.0048(17) -0.0075(17)
C3 0.032(2) 0.0270(19) 0.037(2) -0.0010(17) 0.0063(17) 0.0011(15)
C4 0.0277(19) 0.0240(18) 0.034(2) -0.0001(16) 0.0008(16) -0.0022(15)
C5 0.0258(18) 0.0212(17) 0.0249(19) 0.0081(15) 0.0000(15) -0.0044(14)
C6 0.0232(17) 0.0220(17) 0.029(2) 0.0030(15) -0.0036(15) -0.0008(14)
C7 0.0218(17) 0.0266(18) 0.028(2) 0.0032(15) 0.0024(15) -0.0003(14)
C8 0.0260(18) 0.0233(17) 0.0239(19) 0.0004(15) 0.0029(15) 0.0012(14)
C9 0.0306(19) 0.0207(17) 0.0204(18) 0.0029(14) -0.0011(15) 0.0016(14)
C10 0.0198(17) 0.0250(18) 0.0276(19) 0.0024(15) -0.0045(15) -0.0052(14)
C11 0.0213(17) 0.0312(19) 0.027(2) 0.0015(16) -0.0039(15) -0.0059(14)
C12 0.035(2) 0.031(2) 0.036(2) 0.0053(17) -0.0011(17) 0.0029(16)
C13 0.0293(19) 0.032(2) 0.032(2) 0.0087(17) -0.0056(17) -0.0059(16)
C14 0.032(2) 0.038(2) 0.030(2) 0.0022(18) -0.0023(17) -0.0145(17)
C15 0.052(3) 0.055(3) 0.031(2) -0.003(2) 0.0035(19) -0.017(2)
C16 0.0296(19) 0.035(2) 0.035(2) -0.0119(18) 0.0055(17) -0.0099(16)
C17 0.0259(18) 0.0271(19) 0.033(2) -0.0011(16) -0.0010(16) -0.0039(15)
C18 0.039(2) 0.034(2) 0.037(2) -0.0042(17) 0.0087(18) 0.0037(17)
C19 0.0225(17) 0.0283(18) 0.0251(19) -0.0018(15) 0.0040(15) -0.0017(15)
C20 0.0229(18) 0.033(2) 0.034(2) -0.0049(17) 0.0033(16) -0.0028(15)
C21 0.037(2) 0.051(3) 0.060(3) 0.006(2) -0.025(2) -0.0105(19)
C22 0.0236(18) 0.037(2) 0.043(2) -0.0063(18) 0.0035(17) -0.0073(16)
C23 0.0286(19) 0.0266(19) 0.040(2) -0.0031(17) 0.0125(17) -0.0021(15)
C24 0.039(2) 0.030(2) 0.065(3) -0.004(2) 0.016(2) -0.0020(17)
C25 0.0257(18) 0.0262(18) 0.031(2) 0.0035(16) 0.0071(16) 0.0048(15)
C26 0.0239(18) 0.0254(18) 0.027(2) -0.0016(16) 0.0030(15) -0.0004(14)
C27 0.034(2) 0.031(2) 0.033(2) 0.0026(17) -0.0059(17) 0.0031(16)
C28 0.0235(18) 0.036(2) 0.033(2) 0.0012(16) -0.0077(16) 0.0024(15)

loop_
_atom_type_symbol
_atom_type_description
_atom_type_scat_dispersion_real
_atom_type_scat_dispersion_imag
_atom_type_scat_source
C C 0.0033 0.0016 'International Tables Vol C Tables 4.2.6.8 and 6.1.1.4'
H H 0.0000 0.0000 'International Tables Vol C Tables 4.2.6.8 and 6.1.1.4'
B B 0.0013 0.0007 'International Tables Vol C Tables 4.2.6.8 and 6.1.1.4'
N N 0.0061 0.0033 'International Tables Vol C Tables 4.2.6.8 and 6.1.1.4'
F F 0.0171 0.0103 'International Tables Vol C Tables 4.2.6.8 and 6.1.1.4'
S S 0.1246 0.1234 'International Tables Vol C Tables 4.2.6.8 and 6.1.1.4'

loop_
_geom_angle_atom_site_label_1
_geom_angle_atom_site_label_2
_geom_angle_atom_site_label_3
_geom_angle
_geom_angle_site_symmetry_1
_geom_angle_site_symmetry_3
_geom_angle_publ_flag
C9 S1 C6 94.79(16) . . ?
C1 N1 C5 121.4(3) . . ?
C1 N1 C28 116.2(3) . . ?
C5 N1 C28 122.4(3) . . ?
C2 C1 N1 121.9(3) . . ?
C2 C1 H1A 119.0 . . ?
N1 C1 H1A 119.0 . . ?
F1 B1 C9 103.4(3) . . ?
F1 B1 C19 103.6(3) . . ?
C9 B1 C19 120.7(3) . . ?
F1 B1 C10 110.9(3) . . ?
C9 B1 C10 104.1(3) . . ?
C19 B1 C10 113.6(3) . . ?
C1 C2 C3 118.7(3) . . ?
C1 C2 H2A 120.6 . . ?
C3 C2 H2A 120.6 . . ?
C4 C3 C2 119.2(3) . . ?
C4 C3 H3A 120.4 . . ?
C2 C3 H3A 120.4 . . ?
C3 C4 C5 122.4(3) . . ?
C3 C4 H4A 118.8 . . ?
C5 C4 H4A 118.8 . . ?
N1 C5 C4 116.4(3) . . ?
N1 C5 C6 122.9(3) . . ?
C4 C5 C6 120.7(3) . . ?
C7 C6 C5 134.3(3) . . ?
C7 C6 S1 107.8(2) . . ?
C5 C6 S1 117.7(2) . . ?
C6 C7 C8 114.2(3) . . ?
C6 C7 H7A 122.9 . . ?
C8 C7 H7A 122.9 . . ?
C9 C8 C7 115.4(3) . . ?
C9 C8 H8A 122.3 . . ?
C7 C8 H8A 122.3 . . ?
C8 C9 B1 134.3(3) . . ?
C8 C9 S1 107.9(2) . . ?
B1 C9 S1 117.4(2) . . ?
C17 C10 C11 115.6(3) . . ?
C17 C10 B1 121.9(3) . . ?
C11 C10 B1 122.5(3) . . ?
C13 C11 C10 121.1(3) . . ?
C13 C11 C12 116.0(3) . . ?
C10 C11 C12 122.9(3) . . ?
C11 C12 H12A 109.5 . . ?
C11 C12 H12B 109.5 . . ?
H12A C12 H12B 109.5 . . ?
C11 C12 H12C 109.5 . . ?
H12A C12 H12C 109.5 . . ?
H12B C12 H12C 109.5 . . ?
C14 C13 C11 122.7(3) . . ?
C14 C13 H13A 118.7 . . ?
C11 C13 H13A 118.7 . . ?
C16 C14 C13 116.8(3) . . ?
C16 C14 C15 121.2(3) . . ?
C13 C14 C15 121.9(3) . . ?
C14 C15 H15A 109.5 . . ?
C14 C15 H15B 109.5 . . ?
H15A C15 H15B 109.5 . . ?
C14 C15 H15C 109.5 . . ?
H15A C15 H15C 109.5 . . ?
H15B C15 H15C 109.5 . . ?
C14 C16 C17 122.5(3) . . ?
C14 C16 H16A 118.8 . . ?
C17 C16 H16A 118.8 . . ?
C16 C17 C10 121.2(3) . . ?
C16 C17 C18 116.1(3) . . ?
C10 C17 C18 122.7(3) . . ?
C17 C18 H18A 109.5 . . ?
C17 C18 H18B 109.5 . . ?
H18A C18 H18B 109.5 . . ?
C17 C18 H18C 109.5 . . ?
H18A C18 H18C 109.5 . . ?
H18B C18 H18C 109.5 . . ?
C20 C19 C26 115.3(3) . . ?
C20 C19 B1 117.0(3) . . ?
C26 C19 B1 127.7(3) . . ?
C22 C20 C19 121.6(3) . . ?
C22 C20 C21 116.2(3) . . ?
C19 C20 C21 122.2(3) . . ?
C20 C21 H21A 109.5 . . ?
C20 C21 H21B 109.5 . . ?
H21A C21 H21B 109.5 . . ?
C20 C21 H21C 109.5 . . ?
H21A C21 H21C 109.5 . . ?
H21B C21 H21C 109.5 . . ?
C20 C22 C23 122.7(3) . . ?
C20 C22 H22A 118.7 . . ?
C23 C22 H22A 118.7 . . ?
C25 C23 C22 116.3(3) . . ?
C25 C23 C24 123.1(3) . . ?
C22 C23 C24 120.6(3) . . ?
C23 C24 H24A 109.5 . . ?
C23 C24 H24B 109.5 . . ?
H24A C24 H24B 109.5 . . ?
C23 C24 H24C 109.5 . . ?
H24A C24 H24C 109.5 . . ?
H24B C24 H24C 109.5 . . ?
C23 C25 C26 122.9(3) . . ?
C23 C25 H25A 118.5 . . ?
C26 C25 H25A 118.5 . . ?
C25 C26 C19 121.1(3) . . ?
C25 C26 C27 115.5(3) . . ?
C19 C26 C27 123.4(3) . . ?
C26 C27 H27A 109.5 . . ?
C26 C27 H27B 109.5 . . ?
H27A C27 H27B 109.5 . . ?
C26 C27 H27C 109.5 . . ?
H27A C27 H27C 109.5 . . ?
H27B C27 H27C 109.5 . . ?
N1 C28 H28A 109.5 . . ?
N1 C28 H28B 109.5 . . ?
H28A C28 H28B 109.5 . . ?
N1 C28 H28C 109.5 . . ?
H28A C28 H28C 109.5 . . ?
H28B C28 H28C 109.5 . . ?

loop_
_geom_bond_atom_site_label_1
_geom_bond_atom_site_label_2
_geom_bond_distance
_geom_bond_site_symmetry_2
_geom_bond_publ_flag
S1 C9 1.713(4) . ?
S1 C6 1.729(4) . ?
F1 B1 1.460(4) . ?
N1 C1 1.353(4) . ?
N1 C5 1.361(4) . ?
N1 C28 1.456(4) . ?
B1 C9 1.630(5) . ?
B1 C19 1.640(5) . ?
B1 C10 1.649(6) . ?
C1 C2 1.344(5) . ?
C1 H1A 0.9300 . ?
C2 C3 1.372(5) . ?
C2 H2A 0.9300 . ?
C3 C4 1.362(5) . ?
C3 H3A 0.9300 . ?
C4 C5 1.384(5) . ?
C4 H4A 0.9300 . ?
C5 C6 1.441(5) . ?
C6 C7 1.372(5) . ?
C7 C8 1.385(5) . ?
C7 H7A 0.9300 . ?
C8 C9 1.366(5) . ?
C8 H8A 0.9300 . ?
C10 C17 1.404(5) . ?
C10 C11 1.407(5) . ?
C11 C13 1.389(5) . ?
C11 C12 1.501(5) . ?
C12 H12A 0.9600 . ?
C12 H12B 0.9600 . ?
C12 H12C 0.9600 . ?
C13 C14 1.367(5) . ?
C13 H13A 0.9300 . ?
C14 C16 1.368(5) . ?
C14 C15 1.507(5) . ?
C15 H15A 0.9600 . ?
C15 H15B 0.9600 . ?
C15 H15C 0.9600 . ?
C16 C17 1.391(5) . ?
C16 H16A 0.9300 . ?
C17 C18 1.507(5) . ?
C18 H18A 0.9600 . ?
C18 H18B 0.9600 . ?
C18 H18C 0.9600 . ?
C19 C20 1.409(5) . ?
C19 C26 1.405(5) . ?
C20 C22 1.374(5) . ?
C20 C21 1.504(5) . ?
C21 H21A 0.9600 . ?
C21 H21B 0.9600 . ?
C21 H21C 0.9600 . ?
C22 C23 1.378(5) . ?
C22 H22A 0.9300 . ?
C23 C25 1.368(5) . ?
C23 C24 1.504(5) . ?
C24 H24A 0.9600 . ?
C24 H24B 0.9600 . ?
C24 H24C 0.9600 . ?
C25 C26 1.387(5) . ?
C25 H25A 0.9300 . ?
C26 C27 1.499(5) . ?
C27 H27A 0.9600 . ?
C27 H27B 0.9600 . ?
C27 H27C 0.9600 . ?
C28 H28A 0.9600 . ?
C28 H28B 0.9600 . ?
C28 H28C 0.9600 . ?
